data_7134980
loop_
_publ_author_name
'Genoux, Alexandre'
'Wong, Tak Hin'
'Fadaei-Tirani, Farzaneh'
'Severin, Kay'

_publ_section_title
;
 Covalent capture of nitrous oxide by phosphanides.
;
_journal_issue 80
_journal_name_full 'Chemical communications (Cambridge, England)'
_journal_page_first 15654
_journal_page_last 15657
_journal_paper_doi 10.1039/d5cc04154f
_journal_volume 61
_journal_year 2025
_chemical_formula_moiety 'C47 H66 Au N2 O P, 2.5[C4H8O]'
_chemical_formula_sum 'C57 H86 Au N2 O3.5 P'
_chemical_formula_weight 1083.21
_space_group_crystal_system monoclinic
_space_group_IT_number 14
_space_group_name_Hall '-P 2ybc'
_space_group_name_H-M_alt 'P 1 21/c 1'
_atom_sites_solution_hydrogens geom
_atom_sites_solution_primary dual
_atom_sites_solution_secondary difmap
_audit_creation_date 2025-06-12
_audit_creation_method
;
Olex2 1.5
(compiled 2025.05.31 svn.r86d253d1 for OlexSys, GUI svn.r7254)
;
_audit_update_record
;
2025-07-17 deposited with the CCDC.	2025-09-09 downloaded from the CCDC.
;
_cell_angle_alpha 90
_cell_angle_beta 114.7071(13)
_cell_angle_gamma 90
_cell_formula_units_Z 4
_cell_length_a 17.92474(18)
_cell_length_b 22.02986(18)
_cell_length_c 15.23246(18)
_cell_measurement_reflns_used 24178
_cell_measurement_temperature 140.00(10)
_cell_measurement_theta_max 73.6800
_cell_measurement_theta_min 2.7030
_cell_volume 5464.35(11)
_computing_cell_refinement 'CrysAlisPro 1.171.43.135a (Rigaku OD, 2024)'
_computing_data_collection 'CrysAlisPro system (CCD 43.137a 64-bit (release 10-09-2024))'
_computing_data_reduction 'CrysAlisPro 1.171.43.135a (Rigaku OD, 2024)'
_computing_molecular_graphics 'Olex2 1.5 (Dolomanov et al., 2009)'
_computing_publication_material 'Olex2 1.5 (Dolomanov et al., 2009)'
_computing_structure_refinement 'ShelXL 2019/3 (Sheldrick, 2015)'
_computing_structure_solution 'ShelXT 2018/2 (Sheldrick, 2015)'
_diffrn_ambient_environment N~2~
_diffrn_ambient_temperature 140.00(10)
_diffrn_detector 'Hybrid Pixel Array Detector'
_diffrn_detector_area_resol_mean 10.0000
_diffrn_detector_type 'HyPix-Arc 150'
_diffrn_measured_fraction_theta_full 0.999
_diffrn_measured_fraction_theta_max 0.961
_diffrn_measurement_details
;
List of Runs (angles in degrees, time in seconds):

  # Type    Start    End  Width  t~exp~   \w     \q     \k     \f   Frames
#--------------------------------------------------------------------------
  1  \w     49.00 119.00   0.50    0.30    --   77.93  15.00 -60.00  140
  2  \w     79.00 106.00   0.50    0.30    --   69.57   0.00 -30.00   54
  3  \w     37.00  74.00   0.50    0.30    --   69.57   0.00 -30.00   74
  4  \w     42.00  87.00   0.50    0.30    --   69.57  15.00  30.00   90
  5  \w     42.00  98.00   0.50    0.30    --   77.93   0.00  30.00  112
  6  \w     30.00  72.00   0.50    0.30    --   66.04 -95.00  90.00   84
  7  \w     54.00  94.00   0.50    0.30    --   69.57-125.00 150.00   80
  8  \w     36.00 100.00   0.50    0.30    --   77.93-125.00  60.00  128
  9  \w     75.00 100.00   0.50    0.30    --   77.93-125.00  30.00   50
 10  \w     37.00  62.00   0.50    0.30    --   77.93-125.00  30.00   50
 11  \w     40.00  73.00   0.50    0.30    --   77.93 -95.00 150.00   66
 12  \w     55.00  85.00   0.50    0.30    --   77.93 -95.00  60.00   60
 13  \w     60.00  85.00   0.50    0.30    --   77.93 -95.00  90.00   50
 14  \w     41.00  71.00   0.50    0.30    --   66.04 -95.00  30.00   60
 15  \w     43.00  68.00   0.50    0.30    --   77.93 -95.00 120.00   50
 16  \w     32.00  76.00   0.50    0.30    --   69.57 -95.00   0.00   88
 17  \w     28.00  75.00   0.50    0.30    --   66.04 -95.00 -60.00   94
 18  \w     48.00  86.00   0.50    0.30    --   77.93 -95.00-150.00   76
 19  \w     42.00  77.00   0.50    0.30    --   69.57 -95.00-180.00   70
 20  \w    -65.00 -39.00   0.50    0.30    --  -66.76   0.00  30.00   52
 21  \w    -58.00 -30.00   0.50    0.30    --  -66.76   0.00  60.00   56
 22  \w    -62.00 -32.00   0.50    0.30    --  -69.34   0.00 -90.00   60
 23  \w    -58.00 -32.00   0.50    0.30    --  -69.34   0.00 -30.00   52
 24  \w    -60.00 -35.00   0.50    0.30    --  -66.76 -15.00   0.00   50
 25  \w   -111.00 -73.00   0.50    0.30    --  -66.76 -15.00   0.00   76
 26  \w    -64.00 -27.00   0.50    0.30    --  -66.76 125.00  30.00   74
 27  \w    -83.00 -27.00   0.50    0.30    --  -69.34 125.00 120.00  112
;
_diffrn_measurement_device 'four-circle diffractometer'
_diffrn_measurement_device_type 'XtaLAB Synergy R, DW system, HyPix-Arc 150'
_diffrn_measurement_method '\w scans'
_diffrn_orient_matrix_type 'CrysAlisPro convention (1999,Acta A55,543-557)'
_diffrn_orient_matrix_UB_11 0.0169855000
_diffrn_orient_matrix_UB_12 -0.0106310000
_diffrn_orient_matrix_UB_13 -0.0899772000
_diffrn_orient_matrix_UB_21 -0.0398278000
_diffrn_orient_matrix_UB_22 -0.0632780000
_diffrn_orient_matrix_UB_23 -0.0131143000
_diffrn_orient_matrix_UB_31 -0.0840852000
_diffrn_orient_matrix_UB_32 0.0277817000
_diffrn_orient_matrix_UB_33 -0.0643047000
_diffrn_radiation_monochromator mirror
_diffrn_radiation_probe x-ray
_diffrn_radiation_type 'Cu K\a'
_diffrn_radiation_wavelength 1.54184
_diffrn_reflns_av_R_equivalents 0.0334
_diffrn_reflns_av_unetI/netI 0.0310
_diffrn_reflns_Laue_measured_fraction_full 0.999
_diffrn_reflns_Laue_measured_fraction_max 0.961
_diffrn_reflns_limit_h_max 18
_diffrn_reflns_limit_h_min -22
_diffrn_reflns_limit_k_max 26
_diffrn_reflns_limit_k_min -27
_diffrn_reflns_limit_l_max 18
_diffrn_reflns_limit_l_min -18
_diffrn_reflns_number 47812
_diffrn_reflns_point_group_measured_fraction_full 0.999
_diffrn_reflns_point_group_measured_fraction_max 0.961
_diffrn_reflns_theta_full 67.684
_diffrn_reflns_theta_max 74.679
_diffrn_reflns_theta_min 3.375
_diffrn_source 'Rotating-anode X-ray tube'
_diffrn_source_type 'Rigaku (Cu) X-ray Source'
_exptl_absorpt_coefficient_mu 5.664
_exptl_absorpt_correction_T_max 1.000
_exptl_absorpt_correction_T_min 0.534
_exptl_absorpt_correction_type gaussian
_exptl_absorpt_process_details
;
CrysAlisPro 1.171.43.135a (Rigaku Oxford Diffraction, 2024)
Numerical absorption correction based on Gaussian integration over
a multifaceted crystal model.
Empirical absorption correction using spherical harmonics
as implemented in SCALE3 ABSPACK scaling algorithm
;
_exptl_crystal_colour colourless
_exptl_crystal_colour_primary colourless
_exptl_crystal_density_diffrn 1.317
_exptl_crystal_description plate
_exptl_crystal_F_000 2256
_exptl_crystal_size_max 0.15
_exptl_crystal_size_mid 0.053
_exptl_crystal_size_min 0.008
_refine_diff_density_max 1.152
_refine_diff_density_min -1.511
_refine_diff_density_rms 0.075
_refine_ls_extinction_coef 0.000143(14)
_refine_ls_extinction_expression Fc^*^=kFc[1+0.001xFc^2^\l^3^/sin(2\q)]^-1/4^
_refine_ls_extinction_method 'SHELXL-2019/2 (Sheldrick 2019)'
_refine_ls_goodness_of_fit_ref 1.042
_refine_ls_hydrogen_treatment constr
_refine_ls_matrix_type full
_refine_ls_number_parameters 478
_refine_ls_number_reflns 10776
_refine_ls_number_restraints 12
_refine_ls_restrained_S_all 1.046
_refine_ls_R_factor_all 0.0338
_refine_ls_R_factor_gt 0.0274
_refine_ls_shift/su_max 0.002
_refine_ls_shift/su_mean 0.000
_refine_ls_structure_factor_coef Fsqd
_refine_ls_weighting_details 'w=1/[\s^2^(Fo^2^)+(0.0430P)^2^] where P=(Fo^2^+2Fc^2^)/3'
_refine_ls_weighting_scheme calc
_refine_ls_wR_factor_gt 0.0697
_refine_ls_wR_factor_ref 0.0717
_reflns_Friedel_coverage 0.000
_reflns_number_gt 9137
_reflns_number_total 10776
_reflns_threshold_expression 'I > 2\s(I)'
_cod_data_source_file d5cc04154f2.cif
_cod_data_source_block ga-210
_cod_depositor_comments
;
The following automatic conversions were performed:

data item '_exptl_absorpt_correction_type' value 'Gaussian' was
changed to 'gaussian' in accordance with the
/home/data/users/saulius/crontab/automatic-downloads/rss-feeds/RSC/lib/dictionaries/cif_core.dic
dictionary named 'cif_core.dic' version 2.4.2 last updated on
2011-04-26.

Automatic conversion script
Id: cif_fix_values 8170 2020-07-09 18:12:32Z antanas 

 Adding full bibliography for 7134977--7134981.cif.
;
_cod_original_formula_sum 'C57 H86 Au N2 O3.50 P'
_cod_database_code 7134980
_shelx_shelxl_version_number 2019/3
_audit_contact_author 'Farzaneh Fadaei Tirani'
_chemical_oxdiff_formula 'C57 H86 Au N2 O3.50 P'
_chemical_oxdiff_usercomment 'CRYSTALLISED FROM THF'
_shelx_space_group_comment
;
The symmetry employed for this shelxl refinement is uniquely defined
by the following loop, which should always be used as a source of
symmetry information in preference to the above space-group names.
They are only intended as comments.
;
_shelx_estimated_absorpt_t_max 0.956
_shelx_estimated_absorpt_t_min 0.484
_olex2_refinement_description
;
1. Fixed Uiso
 At 1.2 times of:
  All C(H) groups, All C(H,H) groups
 At 1.5 times of:
  All C(H,H,H) groups
2. Uiso/Uaniso restraints and constraints
C10 \\sim C11 \\sim C12: within 2A with sigma of 0.005 and sigma for terminal
atoms of 0.01 within 2A
3.a Ternary CH refined with riding coordinates:
 C10(H10), C13(H13), C22(H22), C25(H25), C30(H30), C33(H33), C34(H34),
 C40(H40), C42(H42), C44(H44)
3.b Secondary CH2 refined with riding coordinates:
 C29(H29A,H29B), C31(H31A,H31B), C32(H32A,H32B), C35(H35A,H35B), C36(H36A,
 H36B), C37(H37A,H37B), C39(H39A,H39B), C41(H41A,H41B), C43(H43A,H43B),
 C45(H45A,H45B), C46(H46A,H46B), C47(H47A,H47B)
3.c Aromatic/amide H refined with riding coordinates:
 C2(H2), C3(H3), C6(H6), C7(H7), C8(H8), C18(H18), C19(H19), C20(H20)
3.d Idealised Me refined as rotating group:
 C11(H11A,H11B,H11C), C12(H12A,H12B,H12C), C14(H14A,H14B,H14C), C15(H15A,H15B,
 H15C), C23(H23A,H23B,H23C), C24(H24A,H24B,H24C), C26(H26A,H26B,H26C), C27(H27A,
 H27B,H27C)
;
_smtbx_masks_special_details
;
A solvent mask was calculated and 433 electrons were 
found in a volume of 1773\%A^3^ in 1 void per unit cell. 
This is consistent with the presence of 
2.5[C4H8O] per Asymmetric Unit 
which account for 400 electrons 
per unit cell.
;
_smtbx_masks_void_probe_radius 1.2
_smtbx_masks_void_truncation_radius 1.2
_olex2_submission_special_instructions 'No special instructions were received'
_oxdiff_exptl_absorpt_empirical_details
;
Empirical correction (ABSPACK) includes:
- Absorption correction using spherical harmonics
- Frame scaling
- Detector area scaling
- B-factor correction
;
_oxdiff_exptl_absorpt_empirical_full_max 1.618
_oxdiff_exptl_absorpt_empirical_full_min 0.700

loop_
_space_group_symop_operation_xyz
'x, y, z'
'-x, y+1/2, -z+1/2'
'-x, -y, -z'
'x, -y-1/2, z-1/2'

loop_
_atom_site_label
_atom_site_type_symbol
_atom_site_fract_x
_atom_site_fract_y
_atom_site_fract_z
_atom_site_U_iso_or_equiv
_atom_site_adp_type
_atom_site_occupancy
_atom_site_site_symmetry_order
_atom_site_calc_flag
_atom_site_refinement_flags_posn
_atom_site_refinement_flags_adp
_atom_site_refinement_flags_occupancy
_atom_site_disorder_assembly
_atom_site_disorder_group
Au1 Au 0.81975(2) 0.37207(2) 0.56449(2) 0.02462(5) Uani 1 1 d . . . . .
P1 P 0.84518(4) 0.40834(3) 0.71575(5) 0.02457(14) Uani 1 1 d . . . . .
O1 O 0.80650(11) 0.37027(8) 0.76909(15) 0.0318(4) Uani 1 1 d . . . . .
N1 N 0.82743(12) 0.28272(10) 0.41545(16) 0.0237(5) Uani 1 1 d . . . . .
N2 N 0.71677(12) 0.33400(11) 0.35554(16) 0.0270(5) Uani 1 1 d . . . . .
C1 C 0.78772(15) 0.32940(12) 0.4348(2) 0.0258(6) Uani 1 1 d . . . . .
C2 C 0.78143(16) 0.25777(13) 0.3258(2) 0.0301(6) Uani 1 1 d . . . . .
H2 H 0.796199 0.224503 0.296687 0.036 Uiso 1 1 calc R U . . .
C3 C 0.71122(16) 0.29022(14) 0.2880(2) 0.0319(6) Uani 1 1 d . . . . .
H3 H 0.666627 0.284179 0.226794 0.038 Uiso 1 1 calc R U . . .
C4 C 0.90816(15) 0.26441(12) 0.48512(19) 0.0248(5) Uani 1 1 d . . . . .
C5 C 0.91386(17) 0.21514(13) 0.5448(2) 0.0304(6) Uani 1 1 d . . . . .
C6 C 0.99244(18) 0.20096(14) 0.6161(2) 0.0384(7) Uani 1 1 d . . . . .
H6 H 0.999280 0.167227 0.657607 0.046 Uiso 1 1 calc R U . . .
C7 C 1.05933(18) 0.23551(15) 0.6261(2) 0.0387(7) Uani 1 1 d . . . . .
H7 H 1.111792 0.225825 0.675281 0.046 Uiso 1 1 calc R U . . .
C8 C 1.05142(17) 0.28389(14) 0.5658(2) 0.0349(7) Uani 1 1 d . . . . .
H8 H 1.098644 0.307006 0.574133 0.042 Uiso 1 1 calc R U . . .
C9 C 0.97582(16) 0.29971(13) 0.4931(2) 0.0291(6) Uani 1 1 d . . . . .
C10 C 0.83890(19) 0.18020(14) 0.5389(2) 0.0388(7) Uani 1 1 d . U . . .
H10 H 0.792977 0.188944 0.474639 0.047 Uiso 1 1 calc R U . . .
C11 C 0.8124(2) 0.20141(16) 0.6167(3) 0.0526(9) Uani 1 1 d . U . . .
H11A H 0.761518 0.180679 0.608398 0.079 Uiso 1 1 calc R U . . .
H11B H 0.803092 0.245351 0.611109 0.079 Uiso 1 1 calc R U . . .
H11C H 0.855554 0.191848 0.680560 0.079 Uiso 1 1 calc R U . . .
C12 C 0.8526(3) 0.11208(16) 0.5465(3) 0.0630(11) Uani 1 1 d . U . . .
H12A H 0.896921 0.102212 0.609459 0.095 Uiso 1 1 calc R U . . .
H12B H 0.867717 0.098393 0.494932 0.095 Uiso 1 1 calc R U . . .
H12C H 0.802023 0.091645 0.540148 0.095 Uiso 1 1 calc R U . . .
C13 C 0.96929(17) 0.35261(14) 0.4268(2) 0.0324(6) Uani 1 1 d . . . . .
H13 H 0.910226 0.357733 0.381375 0.039 Uiso 1 1 calc R U . . .
C14 C 0.9991(2) 0.41184(15) 0.4836(3) 0.0494(9) Uani 1 1 d . . . . .
H14A H 1.057317 0.408043 0.527577 0.074 Uiso 1 1 calc R U . . .
H14B H 0.967082 0.419950 0.521087 0.074 Uiso 1 1 calc R U . . .
H14C H 0.991919 0.445378 0.438538 0.074 Uiso 1 1 calc R U . . .
C15 C 1.0182(2) 0.33987(16) 0.3669(3) 0.0461(8) Uani 1 1 d . . . . .
H15A H 1.013533 0.374621 0.324771 0.069 Uiso 1 1 calc R U . . .
H15B H 0.996356 0.303510 0.327435 0.069 Uiso 1 1 calc R U . . .
H15C H 1.076102 0.333352 0.410332 0.069 Uiso 1 1 calc R U . . .
C16 C 0.65588(16) 0.37941(13) 0.3486(2) 0.0300(6) Uani 1 1 d . . . . .
C17 C 0.59975(16) 0.36564(14) 0.3880(2) 0.0326(7) Uani 1 1 d . . . . .
C18 C 0.54613(16) 0.41125(16) 0.3863(2) 0.0409(8) Uani 1 1 d . . . . .
H18 H 0.506990 0.403493 0.411962 0.049 Uiso 1 1 calc R U . . .
C19 C 0.54823(18) 0.46785(16) 0.3483(3) 0.0450(8) Uani 1 1 d . . . . .
H19 H 0.511159 0.498598 0.348559 0.054 Uiso 1 1 calc R U . . .
C20 C 0.60466(18) 0.47983(15) 0.3096(3) 0.0448(8) Uani 1 1 d . . . . .
H20 H 0.605741 0.518730 0.283211 0.054 Uiso 1 1 calc R U . . .
C21 C 0.65949(17) 0.43520(15) 0.3093(2) 0.0376(7) Uani 1 1 d . . . . .
C22 C 0.59597(17) 0.30376(15) 0.4301(2) 0.0384(7) Uani 1 1 d . . . . .
H22 H 0.641080 0.278109 0.427631 0.046 Uiso 1 1 calc R U . . .
C23 C 0.6085(2) 0.30836(17) 0.5354(3) 0.0500(9) Uani 1 1 d . . . . .
H23A H 0.562798 0.331045 0.538964 0.075 Uiso 1 1 calc R U . . .
H23B H 0.660191 0.329492 0.572980 0.075 Uiso 1 1 calc R U . . .
H23C H 0.610443 0.267511 0.561709 0.075 Uiso 1 1 calc R U . . .
C24 C 0.5144(2) 0.27282(17) 0.3696(3) 0.0589(11) Uani 1 1 d . . . . .
H24A H 0.515383 0.231113 0.392503 0.088 Uiso 1 1 calc R U . . .
H24B H 0.505641 0.272193 0.301690 0.088 Uiso 1 1 calc R U . . .
H24C H 0.469598 0.295265 0.375830 0.088 Uiso 1 1 calc R U . . .
C25 C 0.72312(19) 0.44952(16) 0.2698(2) 0.0436(8) Uani 1 1 d . . . . .
H25 H 0.748828 0.410310 0.264017 0.052 Uiso 1 1 calc R U . . .
C26 C 0.7909(2) 0.48969(19) 0.3408(3) 0.0595(11) Uani 1 1 d . . . . .
H26A H 0.767296 0.528356 0.348517 0.089 Uiso 1 1 calc R U . . .
H26B H 0.832384 0.497316 0.315869 0.089 Uiso 1 1 calc R U . . .
H26C H 0.816547 0.469189 0.403454 0.089 Uiso 1 1 calc R U . . .
C27 C 0.6853(2) 0.4785(2) 0.1698(3) 0.0699(13) Uani 1 1 d . . . . .
H27A H 0.642824 0.451605 0.125078 0.105 Uiso 1 1 calc R U . . .
H27B H 0.728006 0.484962 0.146522 0.105 Uiso 1 1 calc R U . . .
H27C H 0.660583 0.517568 0.173518 0.105 Uiso 1 1 calc R U . . .
C28 C 0.95853(15) 0.40847(12) 0.7914(2) 0.0257(6) Uani 1 1 d . . . . .
C29 C 0.99066(17) 0.34814(13) 0.7685(2) 0.0318(6) Uani 1 1 d . . . . .
H29A H 0.960572 0.313796 0.780608 0.038 Uiso 1 1 calc R U . . .
H29B H 0.980262 0.347369 0.699403 0.038 Uiso 1 1 calc R U . . .
C30 C 1.08325(17) 0.34060(15) 0.8312(2) 0.0384(7) Uani 1 1 d . . . . .
H30 H 1.102577 0.301320 0.815077 0.046 Uiso 1 1 calc R U . . .
C31 C 1.12867(17) 0.39334(15) 0.8099(2) 0.0393(7) Uani 1 1 d . . . . .
H31A H 1.188535 0.388828 0.848585 0.047 Uiso 1 1 calc R U . . .
H31B H 1.117957 0.393088 0.740656 0.047 Uiso 1 1 calc R U . . .
C32 C 1.11472(17) 0.45329(15) 0.9416(2) 0.0370(7) Uani 1 1 d . . . . .
H32A H 1.174312 0.449537 0.982590 0.044 Uiso 1 1 calc R U . . .
H32B H 1.095459 0.492102 0.957588 0.044 Uiso 1 1 calc R U . . .
C33 C 1.09942(17) 0.45314(14) 0.8350(2) 0.0344(7) Uani 1 1 d . . . . .
H33 H 1.129820 0.487600 0.822213 0.041 Uiso 1 1 calc R U . . .
C34 C 1.06911(17) 0.40052(14) 0.9618(2) 0.0349(7) Uani 1 1 d . . . . .
H34 H 1.079849 0.400589 1.031700 0.042 Uiso 1 1 calc R U . . .
C35 C 1.09859(18) 0.34083(14) 0.9370(2) 0.0379(7) Uani 1 1 d . . . . .
H35A H 1.157989 0.335646 0.977883 0.045 Uiso 1 1 calc R U . . .
H35B H 1.068941 0.306579 0.950108 0.045 Uiso 1 1 calc R U . . .
C36 C 0.97632(16) 0.40791(14) 0.8995(2) 0.0299(6) Uani 1 1 d . . . . .
H36A H 0.956957 0.446329 0.916623 0.036 Uiso 1 1 calc R U . . .
H36B H 0.946203 0.373998 0.912682 0.036 Uiso 1 1 calc R U . . .
C37 C 1.00676(16) 0.46051(13) 0.7726(2) 0.0291(6) Uani 1 1 d . . . . .
H37A H 0.987855 0.499721 0.787751 0.035 Uiso 1 1 calc R U . . .
H37B H 0.996284 0.460866 0.703405 0.035 Uiso 1 1 calc R U . . .
C38 C 0.79944(15) 0.48570(12) 0.6976(2) 0.0274(6) Uani 1 1 d . . . . .
C39 C 0.81732(17) 0.51989(14) 0.7924(2) 0.0346(7) Uani 1 1 d . . . . .
H39A H 0.876979 0.527863 0.826550 0.042 Uiso 1 1 calc R U . . .
H39B H 0.800697 0.494514 0.834848 0.042 Uiso 1 1 calc R U . . .
C40 C 0.76985(18) 0.58068(15) 0.7713(3) 0.0440(8) Uani 1 1 d . . . . .
H40 H 0.782670 0.602911 0.833180 0.053 Uiso 1 1 calc R U . . .
C41 C 0.67707(18) 0.56734(17) 0.7209(3) 0.0469(9) Uani 1 1 d . . . . .
H41A H 0.660451 0.541862 0.763198 0.056 Uiso 1 1 calc R U . . .
H41B H 0.645781 0.605825 0.708105 0.056 Uiso 1 1 calc R U . . .
C42 C 0.65808(16) 0.53423(14) 0.6257(2) 0.0379(7) Uani 1 1 d . . . . .
H42 H 0.597868 0.525629 0.592673 0.046 Uiso 1 1 calc R U . . .
C43 C 0.68312(17) 0.57384(14) 0.5608(2) 0.0401(8) Uani 1 1 d . . . . .
H43A H 0.652657 0.612705 0.547956 0.048 Uiso 1 1 calc R U . . .
H43B H 0.669265 0.553126 0.498280 0.048 Uiso 1 1 calc R U . . .
C44 C 0.77568(17) 0.58626(14) 0.6100(2) 0.0388(7) Uani 1 1 d . . . . .
H44 H 0.792236 0.612068 0.567112 0.047 Uiso 1 1 calc R U . . .
C45 C 0.79537(19) 0.61897(14) 0.7051(3) 0.0473(9) Uani 1 1 d . . . . .
H45A H 0.766049 0.658321 0.692247 0.057 Uiso 1 1 calc R U . . .
H45B H 0.855054 0.627290 0.737436 0.057 Uiso 1 1 calc R U . . .
C46 C 0.82286(16) 0.52565(13) 0.6306(2) 0.0321(6) Uani 1 1 d . . . . .
H46A H 0.810005 0.503994 0.569020 0.039 Uiso 1 1 calc R U . . .
H46B H 0.882653 0.533740 0.661206 0.039 Uiso 1 1 calc R U . . .
C47 C 0.70579(15) 0.47426(13) 0.6464(2) 0.0324(7) Uani 1 1 d . . . . .
H47A H 0.692757 0.452420 0.584928 0.039 Uiso 1 1 calc R U . . .
H47B H 0.688668 0.448372 0.687851 0.039 Uiso 1 1 calc R U . . .

loop_
_atom_site_aniso_label
_atom_site_aniso_U_11
_atom_site_aniso_U_22
_atom_site_aniso_U_33
_atom_site_aniso_U_23
_atom_site_aniso_U_13
_atom_site_aniso_U_12
Au1 0.02390(7) 0.02116(7) 0.02859(7) -0.00365(5) 0.01077(5) 0.00119(4)
P1 0.0247(3) 0.0215(3) 0.0296(3) -0.0026(3) 0.0134(3) -0.0021(3)
O1 0.0311(9) 0.0287(11) 0.0406(11) 0.0009(9) 0.0198(9) -0.0045(8)
N1 0.0272(10) 0.0186(11) 0.0276(12) -0.0043(9) 0.0137(9) 0.0000(9)
N2 0.0242(10) 0.0275(12) 0.0291(12) -0.0042(10) 0.0110(9) 0.0008(9)
C1 0.0225(12) 0.0229(13) 0.0327(14) -0.0004(11) 0.0121(11) -0.0039(10)
C2 0.0348(14) 0.0277(15) 0.0330(15) -0.0058(12) 0.0192(12) -0.0064(12)
C3 0.0318(14) 0.0347(16) 0.0276(14) -0.0077(12) 0.0110(12) -0.0054(12)
C4 0.0269(12) 0.0212(13) 0.0283(14) -0.0019(11) 0.0134(11) 0.0036(10)
C5 0.0399(15) 0.0233(14) 0.0333(15) 0.0000(12) 0.0204(12) 0.0061(12)
C6 0.0485(17) 0.0306(16) 0.0399(17) 0.0051(13) 0.0222(14) 0.0140(14)
C7 0.0343(15) 0.0439(19) 0.0372(17) -0.0005(14) 0.0141(13) 0.0134(14)
C8 0.0284(14) 0.0380(17) 0.0407(17) -0.0041(14) 0.0169(12) 0.0004(12)
C9 0.0305(13) 0.0280(15) 0.0325(15) -0.0041(12) 0.0169(12) 0.0027(11)
C10 0.0485(16) 0.0299(16) 0.0455(18) 0.0035(14) 0.0271(14) -0.0028(13)
C11 0.060(2) 0.040(2) 0.080(3) -0.0011(18) 0.052(2) -0.0008(16)
C12 0.087(3) 0.0280(18) 0.105(3) -0.005(2) 0.071(3) -0.0048(18)
C13 0.0295(13) 0.0296(15) 0.0387(16) 0.0017(13) 0.0148(12) -0.0025(12)
C14 0.064(2) 0.0329(18) 0.053(2) -0.0032(16) 0.0263(18) -0.0073(16)
C15 0.0520(19) 0.046(2) 0.050(2) 0.0010(17) 0.0309(16) -0.0053(16)
C16 0.0237(12) 0.0292(15) 0.0346(15) 0.0002(12) 0.0099(11) 0.0038(11)
C17 0.0260(13) 0.0372(17) 0.0332(15) 0.0000(13) 0.0111(12) 0.0011(12)
C18 0.0241(13) 0.0463(19) 0.052(2) 0.0081(16) 0.0160(13) 0.0064(13)
C19 0.0350(15) 0.044(2) 0.058(2) 0.0066(17) 0.0213(15) 0.0143(14)
C20 0.0402(16) 0.0350(18) 0.058(2) 0.0125(16) 0.0198(15) 0.0091(14)
C21 0.0318(14) 0.0395(18) 0.0396(17) 0.0071(14) 0.0131(13) 0.0025(13)
C22 0.0323(14) 0.0358(17) 0.0499(19) 0.0047(15) 0.0200(14) 0.0031(13)
C23 0.056(2) 0.050(2) 0.048(2) 0.0082(17) 0.0250(17) -0.0056(17)
C24 0.053(2) 0.046(2) 0.068(3) 0.0010(19) 0.0154(19) -0.0153(17)
C25 0.0411(16) 0.0428(19) 0.051(2) 0.0105(16) 0.0231(15) 0.0028(14)
C26 0.052(2) 0.069(3) 0.062(2) 0.009(2) 0.0282(18) -0.0093(19)
C27 0.057(2) 0.101(4) 0.052(2) 0.016(2) 0.0224(19) -0.005(2)
C28 0.0271(12) 0.0228(14) 0.0279(14) -0.0008(11) 0.0121(11) 0.0007(11)
C29 0.0330(14) 0.0290(15) 0.0338(15) -0.0059(13) 0.0143(12) 0.0008(12)
C30 0.0363(15) 0.0343(17) 0.0380(17) -0.0014(14) 0.0092(13) 0.0104(13)
C31 0.0276(14) 0.049(2) 0.0413(17) -0.0015(15) 0.0145(13) 0.0025(13)
C32 0.0325(14) 0.0372(17) 0.0348(16) -0.0027(14) 0.0077(12) -0.0036(13)
C33 0.0314(14) 0.0330(16) 0.0429(17) 0.0004(14) 0.0196(13) -0.0042(12)
C34 0.0371(15) 0.0353(17) 0.0292(15) -0.0002(13) 0.0108(12) -0.0010(13)
C35 0.0396(16) 0.0334(17) 0.0371(17) 0.0050(14) 0.0124(13) 0.0053(13)
C36 0.0347(14) 0.0285(15) 0.0295(14) -0.0037(12) 0.0163(12) -0.0030(12)
C37 0.0290(13) 0.0275(15) 0.0345(14) 0.0035(12) 0.0169(11) -0.0023(11)
C38 0.0263(13) 0.0250(14) 0.0326(14) -0.0053(12) 0.0141(11) -0.0021(11)
C39 0.0323(14) 0.0325(16) 0.0373(16) -0.0128(13) 0.0127(12) 0.0035(12)
C40 0.0385(16) 0.0379(18) 0.0476(19) -0.0163(15) 0.0101(14) 0.0106(14)
C41 0.0347(16) 0.051(2) 0.054(2) -0.0117(17) 0.0171(15) 0.0121(15)
C42 0.0251(13) 0.0383(17) 0.0459(18) -0.0123(15) 0.0104(13) 0.0036(12)
C43 0.0374(15) 0.0295(16) 0.0450(18) -0.0015(14) 0.0091(14) 0.0077(13)
C44 0.0343(15) 0.0251(15) 0.0513(19) 0.0053(14) 0.0121(14) 0.0020(12)
C45 0.0346(16) 0.0251(16) 0.066(2) -0.0081(16) 0.0048(15) 0.0046(13)
C46 0.0310(13) 0.0260(15) 0.0413(17) 0.0014(13) 0.0172(12) 0.0008(12)
C47 0.0253(13) 0.0288(15) 0.0412(17) -0.0058(13) 0.0120(12) -0.0031(11)

loop_
_atom_type_symbol
_atom_type_description
_atom_type_scat_dispersion_real
_atom_type_scat_dispersion_imag
_atom_type_scat_source
C C 0.0181 0.0091 'International Tables Vol C Tables 4.2.6.8 and 6.1.1.4'
H H 0.0000 0.0000 'International Tables Vol C Tables 4.2.6.8 and 6.1.1.4'
Au Au -4.4197 7.2980 'International Tables Vol C Tables 4.2.6.8 and 6.1.1.4'
N N 0.0311 0.0180 'International Tables Vol C Tables 4.2.6.8 and 6.1.1.4'
O O 0.0492 0.0322 'International Tables Vol C Tables 4.2.6.8 and 6.1.1.4'
P P 0.2955 0.4335 'International Tables Vol C Tables 4.2.6.8 and 6.1.1.4'

loop_
_exptl_crystal_face_index_h
_exptl_crystal_face_index_k
_exptl_crystal_face_index_l
_exptl_crystal_face_perp_dist
0 1 0 0.0346
0 -1 0 0.0185
0 0 -1 0.0689
0 0 1 0.0637
1 0 0 0.0042
-1 0 0 0.0042

loop_
_geom_angle_atom_site_label_1
_geom_angle_atom_site_label_2
_geom_angle_atom_site_label_3
_geom_angle
_geom_angle_site_symmetry_1
_geom_angle_site_symmetry_3
_geom_angle_publ_flag
C1 Au1 P1 171.26(8) . . ?
O1 P1 Au1 113.58(8) . . ?
O1 P1 C28 106.98(12) . . ?
O1 P1 C38 108.27(12) . . ?
C28 P1 Au1 109.12(9) . . ?
C38 P1 Au1 106.19(9) . . ?
C38 P1 C28 112.82(12) . . ?
C1 N1 C2 111.6(2) . . ?
C1 N1 C4 120.5(2) . . ?
C2 N1 C4 127.9(2) . . ?
C1 N2 C3 111.3(2) . . ?
C1 N2 C16 121.2(2) . . ?
C3 N2 C16 127.5(2) . . ?
N1 C1 Au1 126.93(19) . . ?
N2 C1 Au1 127.8(2) . . ?
N2 C1 N1 104.4(2) . . ?
N1 C2 H2 127.0 . . ?
C3 C2 N1 106.1(2) . . ?
C3 C2 H2 127.0 . . ?
N2 C3 H3 126.7 . . ?
C2 C3 N2 106.7(2) . . ?
C2 C3 H3 126.7 . . ?
C5 C4 N1 118.3(2) . . ?
C5 C4 C9 123.5(2) . . ?
C9 C4 N1 118.1(2) . . ?
C4 C5 C6 117.0(3) . . ?
C4 C5 C10 122.4(3) . . ?
C6 C5 C10 120.6(3) . . ?
C5 C6 H6 119.7 . . ?
C7 C6 C5 120.5(3) . . ?
C7 C6 H6 119.7 . . ?
C6 C7 H7 119.5 . . ?
C6 C7 C8 120.9(3) . . ?
C8 C7 H7 119.5 . . ?
C7 C8 H8 119.3 . . ?
C7 C8 C9 121.4(3) . . ?
C9 C8 H8 119.3 . . ?
C4 C9 C13 123.1(2) . . ?
C8 C9 C4 116.7(3) . . ?
C8 C9 C13 120.2(3) . . ?
C5 C10 H10 107.8 . . ?
C5 C10 C11 110.8(3) . . ?
C11 C10 H10 107.8 . . ?
C12 C10 C5 112.7(3) . . ?
C12 C10 H10 107.8 . . ?
C12 C10 C11 109.7(3) . . ?
C10 C11 H11A 109.5 . . ?
C10 C11 H11B 109.5 . . ?
C10 C11 H11C 109.5 . . ?
H11A C11 H11B 109.5 . . ?
H11A C11 H11C 109.5 . . ?
H11B C11 H11C 109.5 . . ?
C10 C12 H12A 109.5 . . ?
C10 C12 H12B 109.5 . . ?
C10 C12 H12C 109.5 . . ?
H12A C12 H12B 109.5 . . ?
H12A C12 H12C 109.5 . . ?
H12B C12 H12C 109.5 . . ?
C9 C13 H13 108.2 . . ?
C9 C13 C14 111.5(3) . . ?
C9 C13 C15 110.6(3) . . ?
C14 C13 H13 108.2 . . ?
C15 C13 H13 108.2 . . ?
C15 C13 C14 109.9(3) . . ?
C13 C14 H14A 109.5 . . ?
C13 C14 H14B 109.5 . . ?
C13 C14 H14C 109.5 . . ?
H14A C14 H14B 109.5 . . ?
H14A C14 H14C 109.5 . . ?
H14B C14 H14C 109.5 . . ?
C13 C15 H15A 109.5 . . ?
C13 C15 H15B 109.5 . . ?
C13 C15 H15C 109.5 . . ?
H15A C15 H15B 109.5 . . ?
H15A C15 H15C 109.5 . . ?
H15B C15 H15C 109.5 . . ?
C17 C16 N2 118.1(3) . . ?
C21 C16 N2 118.4(3) . . ?
C21 C16 C17 123.4(3) . . ?
C16 C17 C22 122.7(3) . . ?
C18 C17 C16 116.9(3) . . ?
C18 C17 C22 120.4(3) . . ?
C17 C18 H18 119.3 . . ?
C19 C18 C17 121.5(3) . . ?
C19 C18 H18 119.3 . . ?
C18 C19 H19 120.0 . . ?
C18 C19 C20 120.0(3) . . ?
C20 C19 H19 120.0 . . ?
C19 C20 H20 119.8 . . ?
C21 C20 C19 120.4(3) . . ?
C21 C20 H20 119.8 . . ?
C16 C21 C20 117.8(3) . . ?
C16 C21 C25 122.2(3) . . ?
C20 C21 C25 120.0(3) . . ?
C17 C22 H22 108.1 . . ?
C17 C22 C23 111.8(3) . . ?
C17 C22 C24 110.3(3) . . ?
C23 C22 H22 108.1 . . ?
C24 C22 H22 108.1 . . ?
C24 C22 C23 110.3(3) . . ?
C22 C23 H23A 109.5 . . ?
C22 C23 H23B 109.5 . . ?
C22 C23 H23C 109.5 . . ?
H23A C23 H23B 109.5 . . ?
H23A C23 H23C 109.5 . . ?
H23B C23 H23C 109.5 . . ?
C22 C24 H24A 109.5 . . ?
C22 C24 H24B 109.5 . . ?
C22 C24 H24C 109.5 . . ?
H24A C24 H24B 109.5 . . ?
H24A C24 H24C 109.5 . . ?
H24B C24 H24C 109.5 . . ?
C21 C25 H25 107.7 . . ?
C26 C25 C21 110.2(3) . . ?
C26 C25 H25 107.7 . . ?
C27 C25 C21 112.7(3) . . ?
C27 C25 H25 107.7 . . ?
C27 C25 C26 110.8(3) . . ?
C25 C26 H26A 109.5 . . ?
C25 C26 H26B 109.5 . . ?
C25 C26 H26C 109.5 . . ?
H26A C26 H26B 109.5 . . ?
H26A C26 H26C 109.5 . . ?
H26B C26 H26C 109.5 . . ?
C25 C27 H27A 109.5 . . ?
C25 C27 H27B 109.5 . . ?
C25 C27 H27C 109.5 . . ?
H27A C27 H27B 109.5 . . ?
H27A C27 H27C 109.5 . . ?
H27B C27 H27C 109.5 . . ?
C29 C28 P1 105.73(17) . . ?
C36 C28 P1 110.15(18) . . ?
C36 C28 C29 107.7(2) . . ?
C37 C28 P1 115.99(19) . . ?
C37 C28 C29 108.0(2) . . ?
C37 C28 C36 109.0(2) . . ?
C28 C29 H29A 109.4 . . ?
C28 C29 H29B 109.4 . . ?
H29A C29 H29B 108.0 . . ?
C30 C29 C28 111.1(2) . . ?
C30 C29 H29A 109.4 . . ?
C30 C29 H29B 109.4 . . ?
C29 C30 H30 109.6 . . ?
C31 C30 C29 108.6(2) . . ?
C31 C30 H30 109.6 . . ?
C35 C30 C29 109.1(3) . . ?
C35 C30 H30 109.6 . . ?
C35 C30 C31 110.3(3) . . ?
C30 C31 H31A 109.8 . . ?
C30 C31 H31B 109.8 . . ?
H31A C31 H31B 108.2 . . ?
C33 C31 C30 109.5(3) . . ?
C33 C31 H31A 109.8 . . ?
C33 C31 H31B 109.8 . . ?
H32A C32 H32B 108.2 . . ?
C33 C32 H32A 109.7 . . ?
C33 C32 H32B 109.7 . . ?
C34 C32 H32A 109.7 . . ?
C34 C32 H32B 109.7 . . ?
C34 C32 C33 109.8(2) . . ?
C31 C33 C32 109.9(3) . . ?
C31 C33 H33 109.6 . . ?
C31 C33 C37 109.4(2) . . ?
C32 C33 H33 109.6 . . ?
C32 C33 C37 108.9(2) . . ?
C37 C33 H33 109.6 . . ?
C32 C34 H34 109.5 . . ?
C32 C34 C36 109.1(2) . . ?
C35 C34 C32 109.7(3) . . ?
C35 C34 H34 109.5 . . ?
C35 C34 C36 109.6(2) . . ?
C36 C34 H34 109.5 . . ?
C30 C35 C34 109.8(2) . . ?
C30 C35 H35A 109.7 . . ?
C30 C35 H35B 109.7 . . ?
C34 C35 H35A 109.7 . . ?
C34 C35 H35B 109.7 . . ?
H35A C35 H35B 108.2 . . ?
C28 C36 H36A 109.6 . . ?
C28 C36 H36B 109.6 . . ?
C34 C36 C28 110.3(2) . . ?
C34 C36 H36A 109.6 . . ?
C34 C36 H36B 109.6 . . ?
H36A C36 H36B 108.1 . . ?
C28 C37 C33 110.7(2) . . ?
C28 C37 H37A 109.5 . . ?
C28 C37 H37B 109.5 . . ?
C33 C37 H37A 109.5 . . ?
C33 C37 H37B 109.5 . . ?
H37A C37 H37B 108.1 . . ?
C39 C38 P1 113.7(2) . . ?
C39 C38 C47 108.0(2) . . ?
C46 C38 P1 113.50(19) . . ?
C46 C38 C39 109.6(2) . . ?
C46 C38 C47 107.4(2) . . ?
C47 C38 P1 104.09(18) . . ?
C38 C39 H39A 109.6 . . ?
C38 C39 H39B 109.6 . . ?
C38 C39 C40 110.4(2) . . ?
H39A C39 H39B 108.1 . . ?
C40 C39 H39A 109.6 . . ?
C40 C39 H39B 109.6 . . ?
C39 C40 H40 109.8 . . ?
C41 C40 C39 108.9(3) . . ?
C41 C40 H40 109.8 . . ?
C45 C40 C39 109.0(3) . . ?
C45 C40 H40 109.8 . . ?
C45 C40 C41 109.6(3) . . ?
C40 C41 H41A 109.8 . . ?
C40 C41 H41B 109.8 . . ?
H41A C41 H41B 108.3 . . ?
C42 C41 C40 109.3(3) . . ?
C42 C41 H41A 109.8 . . ?
C42 C41 H41B 109.8 . . ?
C41 C42 H42 109.4 . . ?
C41 C42 C47 109.4(3) . . ?
C43 C42 C41 109.5(3) . . ?
C43 C42 H42 109.4 . . ?
C43 C42 C47 109.8(3) . . ?
C47 C42 H42 109.4 . . ?
C42 C43 H43A 109.7 . . ?
C42 C43 H43B 109.7 . . ?
C42 C43 C44 109.8(3) . . ?
H43A C43 H43B 108.2 . . ?
C44 C43 H43A 109.7 . . ?
C44 C43 H43B 109.7 . . ?
C43 C44 H44 109.8 . . ?
C43 C44 C46 109.6(2) . . ?
C45 C44 C43 108.8(3) . . ?
C45 C44 H44 109.8 . . ?
C45 C44 C46 109.1(3) . . ?
C46 C44 H44 109.8 . . ?
C40 C45 H45A 109.5 . . ?
C40 C45 H45B 109.5 . . ?
C44 C45 C40 110.7(3) . . ?
C44 C45 H45A 109.5 . . ?
C44 C45 H45B 109.5 . . ?
H45A C45 H45B 108.1 . . ?
C38 C46 C44 110.7(2) . . ?
C38 C46 H46A 109.5 . . ?
C38 C46 H46B 109.5 . . ?
C44 C46 H46A 109.5 . . ?
C44 C46 H46B 109.5 . . ?
H46A C46 H46B 108.1 . . ?
C38 C47 H47A 109.4 . . ?
C38 C47 H47B 109.4 . . ?
C42 C47 C38 111.0(2) . . ?
C42 C47 H47A 109.4 . . ?
C42 C47 H47B 109.4 . . ?
H47A C47 H47B 108.0 . . ?

loop_
_geom_bond_atom_site_label_1
_geom_bond_atom_site_label_2
_geom_bond_distance
_geom_bond_site_symmetry_2
_geom_bond_publ_flag
Au1 P1 2.2972(7) . ?
Au1 C1 2.041(3) . ?
P1 O1 1.522(2) . ?
P1 C28 1.870(3) . ?
P1 C38 1.861(3) . ?
N1 C1 1.352(3) . ?
N1 C2 1.380(3) . ?
N1 C4 1.449(3) . ?
N2 C1 1.342(3) . ?
N2 C3 1.383(4) . ?
N2 C16 1.452(3) . ?
C2 H2 0.9500 . ?
C2 C3 1.349(4) . ?
C3 H3 0.9500 . ?
C4 C5 1.392(4) . ?
C4 C9 1.403(4) . ?
C5 C6 1.408(4) . ?
C5 C10 1.518(4) . ?
C6 H6 0.9500 . ?
C6 C7 1.374(4) . ?
C7 H7 0.9500 . ?
C7 C8 1.374(4) . ?
C8 H8 0.9500 . ?
C8 C9 1.390(4) . ?
C9 C13 1.514(4) . ?
C10 H10 1.0000 . ?
C10 C11 1.522(5) . ?
C10 C12 1.517(4) . ?
C11 H11A 0.9800 . ?
C11 H11B 0.9800 . ?
C11 H11C 0.9800 . ?
C12 H12A 0.9800 . ?
C12 H12B 0.9800 . ?
C12 H12C 0.9800 . ?
C13 H13 1.0000 . ?
C13 C14 1.533(4) . ?
C13 C15 1.532(4) . ?
C14 H14A 0.9800 . ?
C14 H14B 0.9800 . ?
C14 H14C 0.9800 . ?
C15 H15A 0.9800 . ?
C15 H15B 0.9800 . ?
C15 H15C 0.9800 . ?
C16 C17 1.403(4) . ?
C16 C21 1.380(4) . ?
C17 C18 1.384(4) . ?
C17 C22 1.520(4) . ?
C18 H18 0.9500 . ?
C18 C19 1.382(5) . ?
C19 H19 0.9500 . ?
C19 C20 1.393(5) . ?
C20 H20 0.9500 . ?
C20 C21 1.392(4) . ?
C21 C25 1.529(4) . ?
C22 H22 1.0000 . ?
C22 C23 1.527(5) . ?
C22 C24 1.525(4) . ?
C23 H23A 0.9800 . ?
C23 H23B 0.9800 . ?
C23 H23C 0.9800 . ?
C24 H24A 0.9800 . ?
C24 H24B 0.9800 . ?
C24 H24C 0.9800 . ?
C25 H25 1.0000 . ?
C25 C26 1.527(5) . ?
C25 C27 1.524(5) . ?
C26 H26A 0.9800 . ?
C26 H26B 0.9800 . ?
C26 H26C 0.9800 . ?
C27 H27A 0.9800 . ?
C27 H27B 0.9800 . ?
C27 H27C 0.9800 . ?
C28 C29 1.545(4) . ?
C28 C36 1.541(4) . ?
C28 C37 1.533(4) . ?
C29 H29A 0.9900 . ?
C29 H29B 0.9900 . ?
C29 C30 1.539(4) . ?
C30 H30 1.0000 . ?
C30 C31 1.529(5) . ?
C30 C35 1.518(4) . ?
C31 H31A 0.9900 . ?
C31 H31B 0.9900 . ?
C31 C33 1.524(4) . ?
C32 H32A 0.9900 . ?
C32 H32B 0.9900 . ?
C32 C33 1.529(4) . ?
C32 C34 1.525(4) . ?
C33 H33 1.0000 . ?
C33 C37 1.539(4) . ?
C34 H34 1.0000 . ?
C34 C35 1.522(4) . ?
C34 C36 1.541(4) . ?
C35 H35A 0.9900 . ?
C35 H35B 0.9900 . ?
C36 H36A 0.9900 . ?
C36 H36B 0.9900 . ?
C37 H37A 0.9900 . ?
C37 H37B 0.9900 . ?
C38 C39 1.540(4) . ?
C38 C46 1.532(4) . ?
C38 C47 1.548(3) . ?
C39 H39A 0.9900 . ?
C39 H39B 0.9900 . ?
C39 C40 1.547(4) . ?
C40 H40 1.0000 . ?
C40 C41 1.541(4) . ?
C40 C45 1.524(5) . ?
C41 H41A 0.9900 . ?
C41 H41B 0.9900 . ?
C41 C42 1.529(4) . ?
C42 H42 1.0000 . ?
C42 C43 1.519(5) . ?
C42 C47 1.533(4) . ?
C43 H43A 0.9900 . ?
C43 H43B 0.9900 . ?
C43 C44 1.533(4) . ?
C44 H44 1.0000 . ?
C44 C45 1.522(5) . ?
C44 C46 1.541(4) . ?
C45 H45A 0.9900 . ?
C45 H45B 0.9900 . ?
C46 H46A 0.9900 . ?
C46 H46B 0.9900 . ?
C47 H47A 0.9900 . ?
C47 H47B 0.9900 . ?

loop_
_geom_torsion_atom_site_label_1
_geom_torsion_atom_site_label_2
_geom_torsion_atom_site_label_3
_geom_torsion_atom_site_label_4
_geom_torsion
_geom_torsion_site_symmetry_1
_geom_torsion_site_symmetry_2
_geom_torsion_site_symmetry_3
_geom_torsion_site_symmetry_4
_geom_torsion_publ_flag
Au1 P1 C28 C29 -41.8(2) . . . . ?
Au1 P1 C28 C36 -157.91(17) . . . . ?
Au1 P1 C28 C37 77.8(2) . . . . ?
Au1 P1 C38 C39 -174.71(18) . . . . ?
Au1 P1 C38 C46 -48.5(2) . . . . ?
Au1 P1 C38 C47 68.04(19) . . . . ?
P1 C28 C29 C30 -176.5(2) . . . . ?
P1 C28 C36 C34 173.44(19) . . . . ?
P1 C28 C37 C33 -176.6(2) . . . . ?
P1 C38 C39 C40 -174.1(2) . . . . ?
P1 C38 C46 C44 173.87(19) . . . . ?
P1 C38 C47 C42 -180.0(2) . . . . ?
O1 P1 C28 C29 81.4(2) . . . . ?
O1 P1 C28 C36 -34.6(2) . . . . ?
O1 P1 C28 C37 -159.0(2) . . . . ?
O1 P1 C38 C39 63.0(2) . . . . ?
O1 P1 C38 C46 -170.77(18) . . . . ?
O1 P1 C38 C47 -54.3(2) . . . . ?
N1 C2 C3 N2 0.2(3) . . . . ?
N1 C4 C5 C6 -175.9(2) . . . . ?
N1 C4 C5 C10 0.3(4) . . . . ?
N1 C4 C9 C8 174.9(2) . . . . ?
N1 C4 C9 C13 -5.3(4) . . . . ?
N2 C16 C17 C18 175.6(3) . . . . ?
N2 C16 C17 C22 -4.9(4) . . . . ?
N2 C16 C21 C20 -175.3(3) . . . . ?
N2 C16 C21 C25 2.3(4) . . . . ?
C1 N1 C2 C3 0.5(3) . . . . ?
C1 N1 C4 C5 98.5(3) . . . . ?
C1 N1 C4 C9 -77.5(3) . . . . ?
C1 N2 C3 C2 -0.8(3) . . . . ?
C1 N2 C16 C17 -85.0(3) . . . . ?
C1 N2 C16 C21 91.0(3) . . . . ?
C2 N1 C1 Au1 169.04(19) . . . . ?
C2 N1 C1 N2 -0.9(3) . . . . ?
C2 N1 C4 C5 -81.3(4) . . . . ?
C2 N1 C4 C9 102.8(3) . . . . ?
C3 N2 C1 Au1 -168.8(2) . . . . ?
C3 N2 C1 N1 1.0(3) . . . . ?
C3 N2 C16 C17 93.2(4) . . . . ?
C3 N2 C16 C21 -90.9(4) . . . . ?
C4 N1 C1 Au1 -10.8(4) . . . . ?
C4 N1 C1 N2 179.3(2) . . . . ?
C4 N1 C2 C3 -179.7(3) . . . . ?
C4 C5 C6 C7 1.2(4) . . . . ?
C4 C5 C10 C11 -98.5(4) . . . . ?
C4 C5 C10 C12 138.1(3) . . . . ?
C4 C9 C13 C14 121.3(3) . . . . ?
C4 C9 C13 C15 -116.1(3) . . . . ?
C5 C4 C9 C8 -0.8(4) . . . . ?
C5 C4 C9 C13 179.0(3) . . . . ?
C5 C6 C7 C8 -1.2(5) . . . . ?
C6 C5 C10 C11 77.4(4) . . . . ?
C6 C5 C10 C12 -45.9(4) . . . . ?
C6 C7 C8 C9 0.1(5) . . . . ?
C7 C8 C9 C4 0.8(4) . . . . ?
C7 C8 C9 C13 -179.0(3) . . . . ?
C8 C9 C13 C14 -58.9(4) . . . . ?
C8 C9 C13 C15 63.7(4) . . . . ?
C9 C4 C5 C6 -0.2(4) . . . . ?
C9 C4 C5 C10 176.0(3) . . . . ?
C10 C5 C6 C7 -175.0(3) . . . . ?
C16 N2 C1 Au1 9.6(4) . . . . ?
C16 N2 C1 N1 179.5(2) . . . . ?
C16 N2 C3 C2 -179.1(3) . . . . ?
C16 C17 C18 C19 -0.4(5) . . . . ?
C16 C17 C22 C23 122.3(3) . . . . ?
C16 C17 C22 C24 -114.7(3) . . . . ?
C16 C21 C25 C26 -104.1(4) . . . . ?
C16 C21 C25 C27 131.6(4) . . . . ?
C17 C16 C21 C20 0.4(5) . . . . ?
C17 C16 C21 C25 178.1(3) . . . . ?
C17 C18 C19 C20 0.6(5) . . . . ?
C18 C17 C22 C23 -58.3(4) . . . . ?
C18 C17 C22 C24 64.8(4) . . . . ?
C18 C19 C20 C21 -0.3(5) . . . . ?
C19 C20 C21 C16 -0.2(5) . . . . ?
C19 C20 C21 C25 -177.9(3) . . . . ?
C20 C21 C25 C26 73.6(4) . . . . ?
C20 C21 C25 C27 -50.7(5) . . . . ?
C21 C16 C17 C18 -0.1(4) . . . . ?
C21 C16 C17 C22 179.4(3) . . . . ?
C22 C17 C18 C19 -179.9(3) . . . . ?
C28 P1 C38 C39 -55.2(2) . . . . ?
C28 P1 C38 C46 71.0(2) . . . . ?
C28 P1 C38 C47 -172.48(19) . . . . ?
C28 C29 C30 C31 -60.2(3) . . . . ?
C28 C29 C30 C35 60.0(3) . . . . ?
C29 C28 C36 C34 58.6(3) . . . . ?
C29 C28 C37 C33 -58.3(3) . . . . ?
C29 C30 C31 C33 60.6(3) . . . . ?
C29 C30 C35 C34 -59.8(3) . . . . ?
C30 C31 C33 C32 58.6(3) . . . . ?
C30 C31 C33 C37 -60.9(3) . . . . ?
C31 C30 C35 C34 59.3(3) . . . . ?
C31 C33 C37 C28 60.4(3) . . . . ?
C32 C33 C37 C28 -59.7(3) . . . . ?
C32 C34 C35 C30 -59.3(3) . . . . ?
C32 C34 C36 C28 59.8(3) . . . . ?
C33 C32 C34 C35 59.3(3) . . . . ?
C33 C32 C34 C36 -60.9(3) . . . . ?
C34 C32 C33 C31 -59.1(3) . . . . ?
C34 C32 C33 C37 60.7(3) . . . . ?
C35 C30 C31 C33 -58.9(3) . . . . ?
C35 C34 C36 C28 -60.4(3) . . . . ?
C36 C28 C29 C30 -58.8(3) . . . . ?
C36 C28 C37 C33 58.4(3) . . . . ?
C36 C34 C35 C30 60.5(3) . . . . ?
C37 C28 C29 C30 58.7(3) . . . . ?
C37 C28 C36 C34 -58.3(3) . . . . ?
C38 P1 C28 C29 -159.61(19) . . . . ?
C38 P1 C28 C36 84.3(2) . . . . ?
C38 P1 C28 C37 -40.0(3) . . . . ?
C38 C39 C40 C41 60.9(4) . . . . ?
C38 C39 C40 C45 -58.7(3) . . . . ?
C39 C38 C46 C44 -57.7(3) . . . . ?
C39 C38 C47 C42 58.9(3) . . . . ?
C39 C40 C41 C42 -60.7(4) . . . . ?
C39 C40 C45 C44 60.3(3) . . . . ?
C40 C41 C42 C43 -59.9(3) . . . . ?
C40 C41 C42 C47 60.4(4) . . . . ?
C41 C40 C45 C44 -58.8(3) . . . . ?
C41 C42 C43 C44 61.2(3) . . . . ?
C41 C42 C47 C38 -60.2(3) . . . . ?
C42 C43 C44 C45 -60.3(3) . . . . ?
C42 C43 C44 C46 58.9(3) . . . . ?
C43 C42 C47 C38 59.9(3) . . . . ?
C43 C44 C45 C40 59.3(3) . . . . ?
C43 C44 C46 C38 -60.3(3) . . . . ?
C45 C40 C41 C42 58.5(4) . . . . ?
C45 C44 C46 C38 58.8(3) . . . . ?
C46 C38 C39 C40 57.6(3) . . . . ?
C46 C38 C47 C42 -59.3(3) . . . . ?
C46 C44 C45 C40 -60.2(3) . . . . ?
C47 C38 C39 C40 -59.1(3) . . . . ?
C47 C38 C46 C44 59.4(3) . . . . ?
C47 C42 C43 C44 -58.9(3) . . . . ?

loop_
_exptl_oxdiff_crystal_face_indexfrac_h
_exptl_oxdiff_crystal_face_indexfrac_k
_exptl_oxdiff_crystal_face_indexfrac_l
_exptl_oxdiff_crystal_face_x
_exptl_oxdiff_crystal_face_y
_exptl_oxdiff_crystal_face_z
-0.0000 1.0000 0.0000 -0.0106 -0.0633 0.0278
0.0000 -1.0000 -0.0000 0.0106 0.0633 -0.0278
-0.0000 0.0000 -1.0000 0.0900 0.0131 0.0643
0.0000 -0.0000 1.0000 -0.0900 -0.0131 -0.0643
1.0000 0.0000 -0.0000 0.0170 -0.0398 -0.0841
-1.0000 -0.0000 0.0000 -0.0170 0.0398 0.0841

loop_
_smtbx_masks_void_nr
_smtbx_masks_void_average_x
_smtbx_masks_void_average_y
_smtbx_masks_void_average_z
_smtbx_masks_void_volume
_smtbx_masks_void_count_electrons
_smtbx_masks_void_content
1 0.500 -0.801 -0.731 1772.6 433.2 '10 THF'
